data_7127054
loop_
_publ_author_name
'Wang, Ding'
'Ma, Zhishuang'
'Wang, Nana'
'Li, Chenyu'
'Wang, Tao'
'Liang, Yong'
'Zhang, Zunting'

_publ_section_title
;
 Synthesis of 7-hydroxy-6H-naphtho[2,3-c]coumarin via a TsOH-mediated
 tandem reaction.
;
_journal_issue 71
_journal_name_full 'Chemical communications (Cambridge, England)'
_journal_page_first 10369
_journal_page_last 10372
_journal_paper_doi 10.1039/d0cc04452k
_journal_volume 56
_journal_year 2020
_chemical_formula_moiety 'C27 H19 N O3'
_chemical_formula_sum 'C27 H19 N O3'
_chemical_formula_weight 405.44
_space_group_crystal_system monoclinic
_space_group_IT_number 14
_space_group_name_Hall '-P 2ybc'
_space_group_name_H-M_alt 'P 1 21/c 1'
_atom_sites_solution_hydrogens geom
_audit_creation_method SHELXL-2014/7
_audit_update_record
;
2020-05-25 deposited with the CCDC.	2020-07-27 downloaded from the CCDC.
;
_cell_angle_alpha 90
_cell_angle_beta 101.8760(10)
_cell_angle_gamma 90
_cell_formula_units_Z 4
_cell_length_a 9.73920(10)
_cell_length_b 11.05470(10)
_cell_length_c 19.1794(2)
_cell_measurement_reflns_used 12815
_cell_measurement_temperature 180
_cell_measurement_theta_max 75.5890
_cell_measurement_theta_min 2.3820
_cell_volume 2020.73(4)
_computing_cell_refinement 'CrysAlisPro 1.171.39.46 (Rigaku OD, 2018)'
_computing_data_collection 'CrysAlisPro 1.171.39.46 (Rigaku OD, 2018)'
_computing_data_reduction 'CrysAlisPro 1.171.39.46 (Rigaku OD, 2018)'
_computing_structure_refinement 'SHELXL-2014/7 (Sheldrick, 2014)'
_computing_structure_solution 'SHELXT 2014/5 (Sheldrick, 2014)'
_diffrn_ambient_temperature 180(2)
_diffrn_measured_fraction_theta_full 0.995
_diffrn_measured_fraction_theta_max 0.957
_diffrn_measurement_device_type 'Bruker APEX-II CCD'
_diffrn_measurement_method '\w scans'
_diffrn_radiation_type CuK\a
_diffrn_radiation_wavelength 1.54178
_diffrn_reflns_av_R_equivalents 0.0174
_diffrn_reflns_av_unetI/netI 0.0138
_diffrn_reflns_Laue_measured_fraction_full 0.995
_diffrn_reflns_Laue_measured_fraction_max 0.957
_diffrn_reflns_limit_h_max 9
_diffrn_reflns_limit_h_min -12
_diffrn_reflns_limit_k_max 13
_diffrn_reflns_limit_k_min -13
_diffrn_reflns_limit_l_max 23
_diffrn_reflns_limit_l_min -23
_diffrn_reflns_number 16576
_diffrn_reflns_point_group_measured_fraction_full 0.995
_diffrn_reflns_point_group_measured_fraction_max 0.957
_diffrn_reflns_theta_full 67.679
_diffrn_reflns_theta_max 75.753
_diffrn_reflns_theta_min 6.186
_exptl_absorpt_coefficient_mu 0.695
_exptl_absorpt_correction_T_max 1.00000
_exptl_absorpt_correction_T_min 0.76715
_exptl_absorpt_correction_type multi-scan
_exptl_absorpt_process_details SADABS
_exptl_crystal_colour colorless
_exptl_crystal_density_diffrn 1.271
_exptl_crystal_description transparent
_exptl_crystal_F_000 773
_exptl_crystal_size_max 0.5
_exptl_crystal_size_mid 0.4
_exptl_crystal_size_min 0.3
_refine_diff_density_max 0.367
_refine_diff_density_min -0.246
_refine_diff_density_rms 0.043
_refine_ls_extinction_method none
_refine_ls_goodness_of_fit_ref 1.056
_refine_ls_hydrogen_treatment constr
_refine_ls_matrix_type full
_refine_ls_number_parameters 282
_refine_ls_number_reflns 4027
_refine_ls_number_restraints 0
_refine_ls_restrained_S_all 1.056
_refine_ls_R_factor_all 0.0446
_refine_ls_R_factor_gt 0.0407
_refine_ls_shift/su_max 0.000
_refine_ls_shift/su_mean 0.000
_refine_ls_structure_factor_coef Fsqd
_refine_ls_weighting_details 'w=1/[\s^2^(Fo^2^)+(0.0631P)^2^+0.6596P] where P=(Fo^2^+2Fc^2^)/3'
_refine_ls_weighting_scheme calc
_refine_ls_wR_factor_gt 0.1110
_refine_ls_wR_factor_ref 0.1190
_reflns_Friedel_coverage 0.000
_reflns_number_gt 3748
_reflns_number_total 4027
_reflns_threshold_expression 'I > 2\s(I)'
_cod_data_source_file d0cc04452k2.cif
_cod_data_source_block 3
_cod_depositor_comments 'Adding full bibliography for 7127054.cif.'
_cod_original_sg_symbol_H-M 'P 21/c'
_cod_database_code 7127054
_shelx_shelxl_version_number 2014/7
_shelx_space_group_comment
;
The symmetry employed for this shelxl refinement is uniquely defined
by the following loop, which should always be used as a source of
symmetry information in preference to the above space-group names.
They are only intended as comments.
;

loop_
_space_group_symop_operation_xyz
'x, y, z'
'-x, y+1/2, -z+1/2'
'-x, -y, -z'
'x, -y-1/2, z-1/2'

loop_
_atom_site_label
_atom_site_type_symbol
_atom_site_fract_x
_atom_site_fract_y
_atom_site_fract_z
_atom_site_U_iso_or_equiv
_atom_site_adp_type
_atom_site_occupancy
_atom_site_site_symmetry_order
_atom_site_calc_flag
_atom_site_refinement_flags_posn
_atom_site_refinement_flags_adp
_atom_site_refinement_flags_occupancy
_atom_site_disorder_assembly
_atom_site_disorder_group
O001 O 0.59409(11) 0.06871(8) 0.60105(6) 0.0434(3) Uani 1 1 d . . . . .
O002 O 0.48718(11) 0.47475(8) 0.65471(5) 0.0426(3) Uani 1 1 d . . . . .
O003 O 0.44579(11) 0.65641(9) 0.68905(5) 0.0451(3) Uani 1 1 d . . . . .
N004 N 0.18287(14) 1.14249(11) 0.80824(7) 0.0458(3) Uani 1 1 d . . . . .
C00A C 0.19990(14) 1.06708(12) 0.77022(7) 0.0354(3) Uani 1 1 d . . . . .
C00B C 0.18814(14) 0.50877(11) 0.46398(7) 0.0317(3) Uani 1 1 d . . . . .
H00B H 0.1794 0.4486 0.4294 0.038 Uiso 1 1 calc R U . . .
C00C C 0.21174(13) 0.97083(11) 0.72111(7) 0.0313(3) Uani 1 1 d . . . . .
C00D C 0.09386(13) 0.60656(12) 0.45366(7) 0.0315(3) Uani 1 1 d . . . . .
C00E C 0.30995(14) 0.88838(12) 0.62667(7) 0.0341(3) Uani 1 1 d . . . . .
H00E H 0.3719 0.8942 0.5958 0.041 Uiso 1 1 calc R U . . .
C00F C 0.45080(14) 0.18819(12) 0.51467(7) 0.0347(3) Uani 1 1 d . . . . .
H00F H 0.4455 0.1234 0.4833 0.042 Uiso 1 1 calc R U . . .
C00G C 0.10784(13) 0.69980(11) 0.50577(7) 0.0316(3) Uani 1 1 d . . . . .
C00H C 0.30625(14) 0.97898(12) 0.67582(7) 0.0343(3) Uani 1 1 d . . . . .
H00H H 0.3664 1.0449 0.6786 0.041 Uiso 1 1 calc R U . . .
C00I C 0.12858(15) 0.78101(12) 0.66859(8) 0.0373(3) Uani 1 1 d . . . . .
H00I H 0.0691 0.7146 0.6661 0.045 Uiso 1 1 calc R U . . .
C00J C 0.21718(13) 0.69226(11) 0.56764(7) 0.0299(3) Uani 1 1 d . . . . .
C00K C 0.37716(14) 0.29273(12) 0.49327(7) 0.0337(3) Uani 1 1 d . . . . .
H00K H 0.3226 0.2973 0.4475 0.040 Uiso 1 1 calc R U . . .
C00L C 0.41608(14) 0.58198(11) 0.64295(7) 0.0334(3) Uani 1 1 d . . . . .
C00M C 0.12333(15) 0.87153(12) 0.71785(7) 0.0370(3) Uani 1 1 d . . . . .
H00M H 0.0611 0.8659 0.7485 0.044 Uiso 1 1 calc R U . . .
C00N C 0.47037(14) 0.38163(11) 0.60544(7) 0.0335(3) Uani 1 1 d . . . . .
C00O C 0.00841(15) 0.79627(13) 0.49455(8) 0.0385(3) Uani 1 1 d . . . . .
H00O H 0.0163 0.8586 0.5277 0.046 Uiso 1 1 calc R U . . .
C00P C -0.11197(15) 0.70593(14) 0.38462(8) 0.0419(3) Uani 1 1 d . . . . .
H00P H -0.1848 0.7088 0.3448 0.050 Uiso 1 1 calc R U . . .
C00Q C 0.54559(15) 0.27738(12) 0.62926(8) 0.0390(3) Uani 1 1 d . . . . .
H00Q H 0.6022 0.2738 0.6746 0.047 Uiso 1 1 calc R U . . .
C00R C -0.01885(14) 0.61184(13) 0.39309(7) 0.0370(3) Uani 1 1 d . . . . .
H00R H -0.0291 0.5508 0.3591 0.044 Uiso 1 1 calc R U . . .
C00S C -0.09786(15) 0.79842(14) 0.43599(8) 0.0429(3) Uani 1 1 d . . . . .
H00S H -0.1619 0.8619 0.4299 0.052 Uiso 1 1 calc R U . . .
C00T C 0.69769(15) 0.05617(12) 0.66732(8) 0.0395(3) Uani 1 1 d . . . . .
H00T H 0.6651 0.0988 0.7057 0.047 Uiso 1 1 calc R U . . .
C00U C 0.83391(17) 0.10923(16) 0.65774(11) 0.0550(4) Uani 1 1 d . . . . .
H00A H 0.8684 0.0642 0.6221 0.082 Uiso 1 1 calc R U . . .
H00C H 0.9010 0.1055 0.7020 0.082 Uiso 1 1 calc R U . . .
H00D H 0.8198 0.1920 0.6429 0.082 Uiso 1 1 calc R U . . .
C00V C 0.70786(19) -0.07726(15) 0.68335(11) 0.0584(5) Uani 1 1 d . . . . .
H00G H 0.6180 -0.1069 0.6887 0.088 Uiso 1 1 calc R U . . .
H00J H 0.7756 -0.0907 0.7267 0.088 Uiso 1 1 calc R U . . .
H00L H 0.7365 -0.1192 0.6449 0.088 Uiso 1 1 calc R U . . .
C005 C 0.29331(13) 0.49984(11) 0.52411(6) 0.0288(3) Uani 1 1 d . . . . .
C006 C 0.22188(13) 0.78851(11) 0.62288(7) 0.0305(3) Uani 1 1 d . . . . .
C007 C 0.30788(13) 0.59349(11) 0.57652(6) 0.0293(3) Uani 1 1 d . . . . .
C008 C 0.53376(14) 0.17899(11) 0.58353(7) 0.0349(3) Uani 1 1 d . . . . .
C009 C 0.38253(13) 0.39267(11) 0.53907(7) 0.0300(3) Uani 1 1 d . . . . .

loop_
_atom_site_aniso_label
_atom_site_aniso_U_11
_atom_site_aniso_U_22
_atom_site_aniso_U_33
_atom_site_aniso_U_23
_atom_site_aniso_U_13
_atom_site_aniso_U_12
O001 0.0446(6) 0.0260(5) 0.0526(6) -0.0029(4) -0.0062(4) 0.0067(4)
O002 0.0474(6) 0.0304(5) 0.0420(5) -0.0084(4) -0.0092(4) 0.0113(4)
O003 0.0505(6) 0.0363(5) 0.0422(5) -0.0112(4) -0.0049(4) 0.0106(4)
N004 0.0563(8) 0.0371(6) 0.0450(7) -0.0068(5) 0.0131(6) 0.0014(6)
C00A 0.0376(7) 0.0330(7) 0.0349(6) 0.0011(5) 0.0057(5) 0.0032(5)
C00B 0.0361(7) 0.0295(6) 0.0302(6) 0.0002(5) 0.0087(5) 0.0018(5)
C00C 0.0331(6) 0.0287(6) 0.0310(6) 0.0006(5) 0.0041(5) 0.0077(5)
C00D 0.0325(6) 0.0328(6) 0.0303(6) 0.0057(5) 0.0089(5) 0.0004(5)
C00E 0.0327(6) 0.0325(6) 0.0393(7) 0.0007(5) 0.0128(5) 0.0023(5)
C00F 0.0365(7) 0.0293(6) 0.0385(7) -0.0050(5) 0.0087(5) 0.0030(5)
C00G 0.0316(6) 0.0302(6) 0.0346(6) 0.0050(5) 0.0104(5) 0.0032(5)
C00H 0.0323(6) 0.0294(6) 0.0408(7) 0.0007(5) 0.0068(5) -0.0001(5)
C00I 0.0403(7) 0.0299(6) 0.0451(7) -0.0018(5) 0.0166(6) -0.0028(5)
C00J 0.0306(6) 0.0271(6) 0.0335(6) 0.0021(5) 0.0105(5) 0.0008(5)
C00K 0.0367(7) 0.0325(6) 0.0318(6) -0.0010(5) 0.0067(5) 0.0040(5)
C00L 0.0343(6) 0.0284(6) 0.0368(6) -0.0032(5) 0.0056(5) 0.0043(5)
C00M 0.0404(7) 0.0347(7) 0.0400(7) 0.0000(5) 0.0181(6) 0.0027(5)
C00N 0.0336(6) 0.0276(6) 0.0377(7) -0.0049(5) 0.0035(5) 0.0024(5)
C00O 0.0392(7) 0.0362(7) 0.0414(7) 0.0053(6) 0.0116(6) 0.0087(6)
C00P 0.0350(7) 0.0503(8) 0.0388(7) 0.0111(6) 0.0034(5) 0.0035(6)
C00Q 0.0386(7) 0.0312(7) 0.0419(7) -0.0022(5) -0.0038(6) 0.0059(5)
C00R 0.0374(7) 0.0392(7) 0.0339(7) 0.0051(5) 0.0065(5) -0.0001(6)
C00S 0.0379(7) 0.0439(8) 0.0477(8) 0.0118(6) 0.0103(6) 0.0129(6)
C00T 0.0387(7) 0.0319(7) 0.0459(8) 0.0011(6) 0.0039(6) 0.0058(5)
C00U 0.0434(9) 0.0446(9) 0.0754(11) 0.0057(8) 0.0086(8) 0.0027(7)
C00V 0.0530(10) 0.0386(8) 0.0761(12) 0.0159(8) -0.0043(8) 0.0020(7)
C005 0.0306(6) 0.0271(6) 0.0304(6) 0.0017(5) 0.0100(5) 0.0006(5)
C006 0.0302(6) 0.0270(6) 0.0342(6) 0.0018(5) 0.0067(5) 0.0053(5)
C007 0.0292(6) 0.0270(6) 0.0322(6) 0.0008(5) 0.0078(5) 0.0007(5)
C008 0.0318(6) 0.0259(6) 0.0455(7) 0.0008(5) 0.0047(5) 0.0041(5)
C009 0.0300(6) 0.0273(6) 0.0338(6) 0.0012(5) 0.0091(5) 0.0013(5)

loop_
_atom_type_symbol
_atom_type_description
_atom_type_scat_dispersion_real
_atom_type_scat_dispersion_imag
_atom_type_scat_source
C C 0.0181 0.0091 'International Tables Vol C Tables 4.2.6.8 and 6.1.1.4'
N N 0.0311 0.0180 'International Tables Vol C Tables 4.2.6.8 and 6.1.1.4'
O O 0.0492 0.0322 'International Tables Vol C Tables 4.2.6.8 and 6.1.1.4'
H H 0.0000 0.0000 'International Tables Vol C Tables 4.2.6.8 and 6.1.1.4'

loop_
_geom_angle_atom_site_label_1
_geom_angle_atom_site_label_2
_geom_angle_atom_site_label_3
_geom_angle
_geom_angle_site_symmetry_1
_geom_angle_site_symmetry_3
_geom_angle_publ_flag
C008 O001 C00T 119.03(10) . . ?
C00L O002 C00N 123.18(10) . . ?
N004 C00A C00C 176.32(15) . . ?
C005 C00B C00D 121.59(12) . . ?
C00M C00C C00H 120.43(12) . . ?
C00M C00C C00A 118.73(12) . . ?
C00H C00C C00A 120.79(12) . . ?
C00B C00D C00G 119.54(12) . . ?
C00B C00D C00R 121.15(12) . . ?
C00G C00D C00R 119.28(12) . . ?
C00H C00E C006 120.60(12) . . ?
C00K C00F C008 120.33(12) . . ?
C00D C00G C00J 119.34(11) . . ?
C00D C00G C00O 118.15(12) . . ?
C00J C00G C00O 122.49(12) . . ?
C00E C00H C00C 119.49(12) . . ?
C00M C00I C006 120.56(12) . . ?
C007 C00J C00G 119.63(11) . . ?
C007 C00J C006 123.02(11) . . ?
C00G C00J C006 117.21(11) . . ?
C00F C00K C009 121.54(12) . . ?
O003 C00L O002 115.85(12) . . ?
O003 C00L C007 126.58(12) . . ?
O002 C00L C007 117.53(11) . . ?
C00I C00M C00C 119.51(12) . . ?
O002 C00N C009 121.72(11) . . ?
O002 C00N C00Q 114.31(11) . . ?
C009 C00N C00Q 123.95(12) . . ?
C00S C00O C00G 120.96(13) . . ?
C00R C00P C00S 120.18(13) . . ?
C008 C00Q C00N 118.18(12) . . ?
C00P C00R C00D 120.56(13) . . ?
C00O C00S C00P 120.86(13) . . ?
O001 C00T C00U 109.13(13) . . ?
O001 C00T C00V 106.01(12) . . ?
C00U C00T C00V 112.73(13) . . ?
C00B C005 C007 119.03(11) . . ?
C00B C005 C009 122.07(11) . . ?
C007 C005 C009 118.67(11) . . ?
C00I C006 C00E 119.40(12) . . ?
C00I C006 C00J 118.42(11) . . ?
C00E C006 C00J 122.04(11) . . ?
C00J C007 C005 120.87(11) . . ?
C00J C007 C00L 119.55(11) . . ?
C005 C007 C00L 119.49(11) . . ?
O001 C008 C00Q 124.69(12) . . ?
O001 C008 C00F 115.58(11) . . ?
C00Q C008 C00F 119.68(12) . . ?
C00N C009 C00K 116.20(11) . . ?
C00N C009 C005 118.77(11) . . ?
C00K C009 C005 124.75(12) . . ?

loop_
_geom_bond_atom_site_label_1
_geom_bond_atom_site_label_2
_geom_bond_distance
_geom_bond_site_symmetry_2
_geom_bond_publ_flag
O001 C008 1.3649(15) . ?
O001 C00T 1.4578(17) . ?
O002 C00L 1.3679(15) . ?
O002 C00N 1.3840(15) . ?
O003 C00L 1.1988(16) . ?
N004 C00A 1.1419(18) . ?
C00A C00C 1.4413(18) . ?
C00B C005 1.3794(18) . ?
C00B C00D 1.4058(18) . ?
C00C C00M 1.3885(19) . ?
C00C C00H 1.3925(18) . ?
C00D C00G 1.4226(18) . ?
C00D C00R 1.4258(18) . ?
C00E C00H 1.3809(18) . ?
C00E C006 1.3907(18) . ?
C00F C00K 1.3773(18) . ?
C00F C008 1.4029(19) . ?
C00G C00J 1.4244(18) . ?
C00G C00O 1.4267(18) . ?
C00I C00M 1.3844(19) . ?
C00I C006 1.3889(18) . ?
C00J C007 1.3927(17) . ?
C00J C006 1.4955(17) . ?
C00K C009 1.4057(18) . ?
C00L C007 1.4823(18) . ?
C00N C009 1.3853(18) . ?
C00N C00Q 1.3914(18) . ?
C00O C00S 1.362(2) . ?
C00P C00R 1.368(2) . ?
C00P C00S 1.407(2) . ?
C00Q C008 1.3871(19) . ?
C00T C00U 1.496(2) . ?
C00T C00V 1.506(2) . ?
C005 C007 1.4296(17) . ?
C005 C009 1.4623(17) . ?
